data_2209583
loop_
_publ_author_name
'Shao-Wen Chen'
'Han-Dong Yin'

_publ_section_title
;
 (3-Methoxy-2-oxidobenzaldehyde benzoylhydrazonato)dimethyltin(IV)
;
_journal_coeditor_code KP2027
_journal_issue 7
_journal_name_full 'Acta Crystallographica Section E'
_journal_page_first m1654
_journal_page_last m1655
_journal_paper_doi 10.1107/S1600536806021465
_journal_volume 62
_journal_year 2006
_chemical_formula_iupac '[Sn (C H3)2 (C15 H12 N2 O3)]'
_chemical_formula_moiety 'C17 H18 N2 O3 Sn'
_chemical_formula_sum 'C17 H18 N2 O3 Sn'
_chemical_formula_weight 417.02
_chemical_name_systematic
;
Dimethyl[3-methoxyl-2-oxidobenzaldehyde oxido(phenyl)methylhydrazone]tin(IV)
;
_space_group_IT_number 15
_symmetry_cell_setting monoclinic
_symmetry_space_group_name_Hall '-C 2yc'
_symmetry_space_group_name_H-M 'C 1 2/c 1'
_atom_sites_solution_hydrogens geom
_atom_sites_solution_primary direct
_atom_sites_solution_secondary difmap
_audit_creation_method SHELXL-97
_cell_angle_alpha 90.00
_cell_angle_beta 103.475(2)
_cell_angle_gamma 90.00
_cell_formula_units_Z 8
_cell_length_a 26.477(4)
_cell_length_b 9.5444(16)
_cell_length_c 13.594(2)
_cell_measurement_reflns_used 3675
_cell_measurement_temperature 298(2)
_cell_measurement_theta_max 25.425
_cell_measurement_theta_min 2.276
_cell_volume 3340.7(9)
_computing_cell_refinement 'SAINT (Siemens, 1996)'
_computing_data_collection 'SMART (Siemens, 1996)'
_computing_data_reduction 'SAINT (Siemens, 1996)'
_computing_molecular_graphics 'SHELXTL (Sheldrick, 1997b)'
_computing_publication_material SHELXTL
_computing_structure_refinement 'SHELXL97 (Sheldrick, 1997a)'
_computing_structure_solution 'SHELXS97 (Sheldrick, 1997a)'
_diffrn_ambient_temperature 298(2)
_diffrn_measured_fraction_theta_full 0.999
_diffrn_measured_fraction_theta_max 0.999
_diffrn_measurement_device_type 'Siemens SMART CCD area-detector'
_diffrn_measurement_method '\f and \w scans'
_diffrn_radiation_monochromator graphite
_diffrn_radiation_source 'fine-focus sealed tube'
_diffrn_radiation_type MoK\a
_diffrn_radiation_wavelength 0.71073
_diffrn_reflns_av_R_equivalents 0.0399
_diffrn_reflns_av_sigmaI/netI 0.0401
_diffrn_reflns_limit_h_max 23
_diffrn_reflns_limit_h_min -31
_diffrn_reflns_limit_k_max 9
_diffrn_reflns_limit_k_min -11
_diffrn_reflns_limit_l_max 16
_diffrn_reflns_limit_l_min -13
_diffrn_reflns_number 8516
_diffrn_reflns_theta_full 25.01
_diffrn_reflns_theta_max 25.01
_diffrn_reflns_theta_min 1.58
_diffrn_standards_decay_% 0
_exptl_absorpt_coefficient_mu 1.545
_exptl_absorpt_correction_T_max 0.6542
_exptl_absorpt_correction_T_min 0.5181
_exptl_absorpt_correction_type multi-scan
_exptl_absorpt_process_details '(SADABS; Sheldrick, 1996)'
_exptl_crystal_colour orange
_exptl_crystal_density_diffrn 1.658
_exptl_crystal_density_method 'not measured'
_exptl_crystal_description block
_exptl_crystal_F_000 1664
_exptl_crystal_size_max 0.49
_exptl_crystal_size_mid 0.43
_exptl_crystal_size_min 0.30
_refine_diff_density_max 0.476
_refine_diff_density_min -0.499
_refine_ls_extinction_method none
_refine_ls_goodness_of_fit_ref 1.021
_refine_ls_hydrogen_treatment constr
_refine_ls_matrix_type full
_refine_ls_number_parameters 209
_refine_ls_number_reflns 2947
_refine_ls_number_restraints 0
_refine_ls_restrained_S_all 1.021
_refine_ls_R_factor_all 0.0424
_refine_ls_R_factor_gt 0.0307
_refine_ls_shift/su_max 0.002
_refine_ls_shift/su_mean 0.000
_refine_ls_structure_factor_coef Fsqd
_refine_ls_weighting_details 'calc w=1/[\s^2^(Fo^2^)+(0.0420P)^2^+2.9384P] where P=(Fo^2^+2Fc^2^)/3'
_refine_ls_weighting_scheme calc
_refine_ls_wR_factor_gt 0.0746
_refine_ls_wR_factor_ref 0.0828
_reflns_number_gt 2381
_reflns_number_total 2947
_reflns_threshold_expression I>2\s(I)
_cod_data_source_file kp2027.cif
_cod_data_source_block I
_cod_original_cell_volume 3340.8(9)
_cod_original_sg_symbol_H-M C2/c
_cod_database_code 2209583
_cod_database_fobs_code 2209583

loop_
_symmetry_equiv_pos_as_xyz
'x, y, z'
'-x, y, -z+1/2'
'x+1/2, y+1/2, z'
'-x+1/2, y+1/2, -z+1/2'
'-x, -y, -z'
'x, -y, z-1/2'
'-x+1/2, -y+1/2, -z'
'x+1/2, -y+1/2, z-1/2'

loop_
_atom_site_type_symbol
_atom_site_label
_atom_site_fract_x
_atom_site_fract_y
_atom_site_fract_z
_atom_site_U_iso_or_equiv
_atom_site_adp_type
_atom_site_calc_flag
_atom_site_refinement_flags
_atom_site_occupancy
Sn Sn1 0.536695(10) 0.80131(3) 0.547540(19) 0.03824(12) Uani d . 1
N N1 0.54279(12) 0.5045(3) 0.6394(2) 0.0384(7) Uani d . 1
N N2 0.50665(11) 0.6116(3) 0.6041(2) 0.0359(7) Uani d . 1
O O1 0.59898(11) 0.6470(3) 0.5793(2) 0.0511(7) Uani d . 1
O O2 0.45778(10) 0.8674(3) 0.5200(2) 0.0476(7) Uani d . 1
O O3 0.37061(11) 1.0139(3) 0.4749(2) 0.0611(8) Uani d . 1
C C1 0.63087(14) 0.4336(4) 0.6614(3) 0.0395(9) Uani d . 1
C C2 0.62206(17) 0.3092(4) 0.7076(3) 0.0482(10) Uani d . 1
H H2 0.5885 0.2855 0.7116 0.058 Uiso calc R 1
C C3 0.6628(2) 0.2203(5) 0.7476(4) 0.0606(13) Uani d . 1
H H3 0.6565 0.1365 0.7775 0.073 Uiso calc R 1
C C4 0.71259(19) 0.2549(5) 0.7435(4) 0.0651(13) Uani d . 1
H H4 0.7400 0.1957 0.7720 0.078 Uiso calc R 1
C C5 0.72180(17) 0.3774(5) 0.6972(4) 0.0626(13) Uani d . 1
H H5 0.7554 0.4004 0.6935 0.075 Uiso calc R 1
C C6 0.68118(16) 0.4663(5) 0.6562(3) 0.0498(10) Uani d . 1
H H6 0.6876 0.5489 0.6249 0.060 Uiso calc R 1
C C7 0.58834(14) 0.5348(4) 0.6235(3) 0.0384(9) Uani d . 1
C C8 0.46097(15) 0.5908(4) 0.6185(3) 0.0393(9) Uani d . 1
H H8 0.4562 0.5072 0.6504 0.047 Uiso calc R 1
C C9 0.41626(15) 0.6804(4) 0.5916(3) 0.0382(9) Uani d . 1
C C10 0.37084(16) 0.6289(5) 0.6146(3) 0.0494(10) Uani d . 1
H H10 0.3712 0.5415 0.6450 0.059 Uiso calc R 1
C C11 0.32585(17) 0.7056(5) 0.5929(4) 0.0576(12) Uani d . 1
H H11 0.2958 0.6713 0.6088 0.069 Uiso calc R 1
C C12 0.32589(16) 0.8360(5) 0.5467(3) 0.0536(11) Uani d . 1
H H12 0.2955 0.8886 0.5321 0.064 Uiso calc R 1
C C13 0.36898(14) 0.8880(4) 0.5226(3) 0.0435(9) Uani d . 1
C C14 0.41696(15) 0.8122(4) 0.5451(3) 0.0395(9) Uani d . 1
C C15 0.32287(18) 1.0883(6) 0.4423(5) 0.0877(19) Uani d . 1
H H15A 0.2973 1.0278 0.4017 0.132 Uiso calc R 1
H H15B 0.3282 1.1682 0.4031 0.132 Uiso calc R 1
H H15C 0.3109 1.1189 0.5003 0.132 Uiso calc R 1
C C16 0.53787(18) 0.8044(4) 0.3937(3) 0.0457(10) Uani d . 1
H H16A 0.5186 0.7260 0.3601 0.069 Uiso calc R 1
H H16B 0.5731 0.7989 0.3871 0.069 Uiso calc R 1
H H16C 0.5224 0.8899 0.3636 0.069 Uiso calc R 1
C C17 0.56436(16) 0.9141(5) 0.6821(3) 0.0501(10) Uani d . 1
H H17A 0.5531 0.8691 0.7365 0.075 Uiso calc R 1
H H17B 0.5510 1.0079 0.6740 0.075 Uiso calc R 1
H H17C 0.6016 0.9169 0.6973 0.075 Uiso calc R 1

loop_
_atom_site_aniso_label
_atom_site_aniso_U_11
_atom_site_aniso_U_22
_atom_site_aniso_U_33
_atom_site_aniso_U_12
_atom_site_aniso_U_13
_atom_site_aniso_U_23
Sn1 0.03628(18) 0.04033(18) 0.03827(17) 0.00538(11) 0.00902(12) 0.00197(11)
N1 0.0364(18) 0.0353(18) 0.0424(18) 0.0029(14) 0.0071(14) 0.0013(14)
N2 0.0352(17) 0.0361(18) 0.0351(16) 0.0034(14) 0.0059(14) 0.0003(13)
O1 0.0458(17) 0.0447(17) 0.0682(19) 0.0099(13) 0.0242(15) 0.0151(15)
O2 0.0347(15) 0.0494(17) 0.0603(17) 0.0059(13) 0.0143(13) 0.0109(14)
O3 0.0368(16) 0.056(2) 0.087(2) 0.0057(14) 0.0082(16) 0.0174(17)
C1 0.041(2) 0.039(2) 0.036(2) 0.0048(17) 0.0038(17) -0.0044(17)
C2 0.046(2) 0.042(2) 0.053(2) 0.0017(19) 0.004(2) 0.002(2)
C3 0.064(3) 0.042(3) 0.067(3) 0.005(2) -0.003(3) 0.007(2)
C4 0.052(3) 0.056(3) 0.076(3) 0.017(2) -0.009(2) 0.007(2)
C5 0.039(2) 0.062(3) 0.083(3) 0.007(2) 0.007(2) -0.005(3)
C6 0.047(2) 0.045(2) 0.058(3) 0.006(2) 0.011(2) 0.001(2)
C7 0.039(2) 0.039(2) 0.036(2) 0.0045(17) 0.0072(17) -0.0050(17)
C8 0.045(2) 0.040(2) 0.0321(19) 0.0004(18) 0.0085(17) -0.0015(17)
C9 0.039(2) 0.044(2) 0.0318(19) 0.0020(17) 0.0083(16) -0.0010(16)
C10 0.047(3) 0.056(3) 0.047(2) -0.002(2) 0.014(2) 0.007(2)
C11 0.039(2) 0.075(4) 0.062(3) 0.001(2) 0.017(2) 0.012(2)
C12 0.034(2) 0.068(3) 0.057(3) 0.008(2) 0.007(2) 0.008(2)
C13 0.036(2) 0.048(3) 0.045(2) 0.0046(18) 0.0074(18) 0.0033(19)
C14 0.035(2) 0.050(3) 0.0319(19) 0.0013(18) 0.0044(16) -0.0070(17)
C15 0.047(3) 0.063(3) 0.147(5) 0.010(3) 0.011(3) 0.033(4)
C16 0.058(3) 0.040(2) 0.041(2) 0.0002(19) 0.014(2) 0.0022(18)
C17 0.057(3) 0.047(2) 0.042(2) -0.003(2) 0.0008(19) 0.0022(19)

loop_
_atom_type_symbol
_atom_type_description
_atom_type_scat_dispersion_real
_atom_type_scat_dispersion_imag
_atom_type_scat_source
C C 0.0033 0.0016 'International Tables Vol C Tables 4.2.6.8 and 6.1.1.4'
H H 0.0000 0.0000 'International Tables Vol C Tables 4.2.6.8 and 6.1.1.4'
N N 0.0061 0.0033 'International Tables Vol C Tables 4.2.6.8 and 6.1.1.4'
O O 0.0106 0.0060 'International Tables Vol C Tables 4.2.6.8 and 6.1.1.4'
Sn Sn -0.6537 1.4246 'International Tables Vol C Tables 4.2.6.8 and 6.1.1.4'

loop_
_geom_angle_atom_site_label_1
_geom_angle_atom_site_label_2
_geom_angle_atom_site_label_3
_geom_angle
_geom_angle_publ_flag
C16 Sn1 C17 140.97(16) y
C16 Sn1 O2 93.57(14) ?
C17 Sn1 O2 97.46(14) y
C16 Sn1 O1 91.21(14) ?
C17 Sn1 O1 94.56(14) ?
O2 Sn1 O1 154.34(11) y
C16 Sn1 N2 116.92(13) ?
C17 Sn1 N2 101.52(14) ?
O2 Sn1 N2 83.39(11) y
O1 Sn1 N2 72.01(11) y
C7 N1 N2 111.3(3) ?
C8 N2 N1 115.2(3) ?
C8 N2 Sn1 127.9(3) ?
N1 N2 Sn1 116.6(2) ?
C7 O1 Sn1 114.6(2) ?
C14 O2 Sn1 131.8(2) ?
C13 O3 C15 117.4(4) ?
C6 C1 C2 118.7(4) ?
C6 C1 C7 119.8(4) ?
C2 C1 C7 121.4(4) ?
C3 C2 C1 120.4(4) ?
C3 C2 H2 119.8 ?
C1 C2 H2 119.8 ?
C4 C3 C2 120.4(5) ?
C4 C3 H3 119.8 ?
C2 C3 H3 119.8 ?
C3 C4 C5 119.8(4) ?
C3 C4 H4 120.1 ?
C5 C4 H4 120.1 ?
C4 C5 C6 120.1(4) ?
C4 C5 H5 119.9 ?
C6 C5 H5 119.9 ?
C5 C6 C1 120.5(4) ?
C5 C6 H6 119.7 ?
C1 C6 H6 119.7 ?
O1 C7 N1 124.8(3) ?
O1 C7 C1 118.2(3) ?
N1 C7 C1 117.0(3) ?
N2 C8 C9 128.1(4) ?
N2 C8 H8 115.9 ?
C9 C8 H8 115.9 ?
C10 C9 C14 121.0(4) ?
C10 C9 C8 115.7(4) ?
C14 C9 C8 123.3(4) ?
C11 C10 C9 120.9(4) ?
C11 C10 H10 119.6 ?
C9 C10 H10 119.6 ?
C10 C11 C12 118.8(4) ?
C10 C11 H11 120.6 ?
C12 C11 H11 120.6 ?
C13 C12 C11 121.7(4) ?
C13 C12 H12 119.1 ?
C11 C12 H12 119.1 ?
C12 C13 O3 123.9(4) ?
C12 C13 C14 121.3(4) ?
O3 C13 C14 114.9(3) ?
O2 C14 C9 124.8(3) ?
O2 C14 C13 118.8(4) ?
C9 C14 C13 116.3(4) ?
O3 C15 H15A 109.5 ?
O3 C15 H15B 109.5 ?
H15A C15 H15B 109.5 ?
O3 C15 H15C 109.5 ?
H15A C15 H15C 109.5 ?
H15B C15 H15C 109.5 ?
Sn1 C16 H16A 109.5 ?
Sn1 C16 H16B 109.5 ?
H16A C16 H16B 109.5 ?
Sn1 C16 H16C 109.5 ?
H16A C16 H16C 109.5 ?
H16B C16 H16C 109.5 ?
Sn1 C17 H17A 109.5 ?
Sn1 C17 H17B 109.5 ?
H17A C17 H17B 109.5 ?
Sn1 C17 H17C 109.5 ?
H17A C17 H17C 109.5 ?
H17B C17 H17C 109.5 ?

loop_
_geom_bond_atom_site_label_1
_geom_bond_atom_site_label_2
_geom_bond_distance
_geom_bond_publ_flag
Sn1 C16 2.099(4) y
Sn1 C17 2.102(4) y
Sn1 O2 2.131(3) y
Sn1 O1 2.178(3) y
Sn1 N2 2.188(3) y
N1 C7 1.306(5) y
N1 N2 1.405(4) y
N2 C8 1.285(5) y
O1 C7 1.290(5) ?
O2 C14 1.317(5) ?
O3 C13 1.370(5) ?
O3 C15 1.428(5) ?
C1 C6 1.386(6) ?
C1 C2 1.388(6) ?
C1 C7 1.482(5) ?
C2 C3 1.380(6) ?
C2 H2 0.9300 ?
C3 C4 1.372(7) ?
C3 H3 0.9300 ?
C4 C5 1.377(7) ?
C4 H4 0.9300 ?
C5 C6 1.381(6) ?
C5 H5 0.9300 ?
C6 H6 0.9300 ?
C8 C9 1.437(5) ?
C8 H8 0.9300 ?
C9 C10 1.401(6) ?
C9 C14 1.409(5) ?
C10 C11 1.371(6) ?
C10 H10 0.9300 ?
C11 C12 1.394(6) ?
C11 H11 0.9300 ?
C12 C13 1.353(6) ?
C12 H12 0.9300 ?
C13 C14 1.432(5) ?
C15 H15A 0.9600 ?
C15 H15B 0.9600 ?
C15 H15C 0.9600 ?
C16 H16A 0.9600 ?
C16 H16B 0.9600 ?
C16 H16C 0.9600 ?
C17 H17A 0.9600 ?
C17 H17B 0.9600 ?
C17 H17C 0.9600 ?
